data_2018122
loop_
_publ_author_name
'Rogan, Jelena'
'Poleti, Dejan'
'Karanovi\'c, Ljiljana'

_publ_section_title
;
 <i>catena</i>-Poly[[[(di-2-pyridylamine-\k^2^<i>N</i>^2^,<i>N</i>^2'^)copper(II)]-\m-benzene-1,3-dicarboxylato-\k^3^<i>O</i>^1^,<i>O</i>^1'^:<i>O</i>^3^]
 monohydrate], a zigzag coordination polymer with strong \p--\p
 interactions
;
_journal_coeditor_code BG3138
_journal_issue 7
_journal_name_full 'Acta Crystallographica Section C'
_journal_page_first m230
_journal_page_last m233
_journal_paper_doi 10.1107/S0108270111022451
_journal_volume 67
_journal_year 2011
_chemical_formula_iupac '[Cu (C8 H4 O4) (C10 H9 N3)] , H2 O'
_chemical_formula_moiety 'C18 H13 Cu N3 O4, H2 O'
_chemical_formula_sum 'C18 H15 Cu N3 O5'
_chemical_formula_weight 416.87
_chemical_name_systematic
;
<i>catena</i>-Poly[[[(di-2-pyridylamine-
\k^2^<i>N</i>^2^,<i>N</i>^2'^)copper(II)]-\m-benzene-
1,3-dicarboxylato-\k^3^<i>O</i>^1^,<i>O</i>^1'^:<i>O</i>^3^] monohydrate]
;
_space_group_IT_number 15
_symmetry_cell_setting monoclinic
_symmetry_space_group_name_Hall '-C 2yc'
_symmetry_space_group_name_H-M 'C 1 2/c 1'
_atom_sites_solution_hydrogens geom
_atom_sites_solution_primary direct
_atom_sites_solution_secondary difmap
_audit_creation_method SHELXL97
_cell_angle_alpha 90.00
_cell_angle_beta 115.285(6)
_cell_angle_gamma 90.00
_cell_formula_units_Z 8
_cell_length_a 23.2351(11)
_cell_length_b 11.7216(4)
_cell_length_c 13.7825(7)
_cell_measurement_reflns_used 4359
_cell_measurement_temperature 295(2)
_cell_measurement_theta_max 28.77
_cell_measurement_theta_min 3.01
_cell_volume 3394.1(3)
_computing_cell_refinement 'CrysAlis PRO (Oxford Diffraction, 2009)'
_computing_data_collection 'CrysAlis PRO (Oxford Diffraction, 2009)'
_computing_data_reduction 'CrysAlis PRO (Oxford Diffraction, 2009)'
_computing_molecular_graphics
;
ORTEP-3 for Windows (Farrugia, 1997) and Mercury (Macrae <i>et al.</i>,
2008)
;
_computing_publication_material
;
publCIF (Westrip, 2010) and PARST (Nardelli, 1995)
;
_computing_structure_refinement 'SHELXL97 (Sheldrick, 2008)'
_computing_structure_solution 'SIR97 (Altomare <i>et al.</i>, 1999)'
_diffrn_ambient_temperature 295(2)
_diffrn_detector_area_resol_mean 16.3280
_diffrn_measured_fraction_theta_full 0.997
_diffrn_measured_fraction_theta_max 0.997
_diffrn_measurement_device_type 'Oxford Gemini-S'
_diffrn_measurement_method '\f and \w'
_diffrn_radiation_monochromator graphite
_diffrn_radiation_source 'fine-focus sealed tube'
_diffrn_radiation_type MoK\a
_diffrn_radiation_wavelength 0.71069
_diffrn_reflns_av_R_equivalents 0.0209
_diffrn_reflns_av_sigmaI/netI 0.0333
_diffrn_reflns_limit_h_max 27
_diffrn_reflns_limit_h_min -28
_diffrn_reflns_limit_k_max 14
_diffrn_reflns_limit_k_min -13
_diffrn_reflns_limit_l_max 16
_diffrn_reflns_limit_l_min -16
_diffrn_reflns_number 8071
_diffrn_reflns_theta_full 25.68
_diffrn_reflns_theta_max 25.68
_diffrn_reflns_theta_min 3.18
_diffrn_standards_decay_% 0
_exptl_absorpt_coefficient_mu 1.324
_exptl_absorpt_correction_T_max 0.8790
_exptl_absorpt_correction_T_min 0.7000
_exptl_absorpt_correction_type multi-scan
_exptl_absorpt_process_details '(CrysAlis PRO; Oxford Diffraction, 2009)'
_exptl_crystal_colour green
_exptl_crystal_density_diffrn 1.632
_exptl_crystal_density_method 'not measured'
_exptl_crystal_description prismatic
_exptl_crystal_F_000 1704
_exptl_crystal_size_max 0.29
_exptl_crystal_size_mid 0.16
_exptl_crystal_size_min 0.10
_refine_diff_density_max 0.446
_refine_diff_density_min -0.335
_refine_ls_extinction_method none
_refine_ls_goodness_of_fit_ref 0.956
_refine_ls_hydrogen_treatment mixed
_refine_ls_matrix_type full
_refine_ls_number_parameters 250
_refine_ls_number_reflns 3214
_refine_ls_number_restraints 2
_refine_ls_restrained_S_all 0.956
_refine_ls_R_factor_all 0.0434
_refine_ls_R_factor_gt 0.0300
_refine_ls_shift/su_max 0.001
_refine_ls_shift/su_mean 0
_refine_ls_structure_factor_coef Fsqd
_refine_ls_weighting_details 'calc w = 1/[\s^2^(Fo^2^)+(0.0490P)^2^] where P=(Fo^2^+2Fc^2^)/3'
_refine_ls_weighting_scheme calc
_refine_ls_wR_factor_gt 0.0740
_refine_ls_wR_factor_ref 0.0764
_reflns_number_gt 2473
_reflns_number_total 3214
_reflns_threshold_expression I>2\s(I)
_cod_data_source_file bg3138.cif
_cod_data_source_block I
_cod_original_sg_symbol_H-M 'C 2/c'
_cod_database_code 2018122
_cod_database_fobs_code 2018122

loop_
_symmetry_equiv_pos_as_xyz
'x, y, z'
'-x, y, -z+1/2'
'x+1/2, y+1/2, z'
'-x+1/2, y+1/2, -z+1/2'
'-x, -y, -z'
'x, -y, z-1/2'
'-x+1/2, -y+1/2, -z'
'x+1/2, -y+1/2, z-1/2'

loop_
_atom_site_type_symbol
_atom_site_label
_atom_site_fract_x
_atom_site_fract_y
_atom_site_fract_z
_atom_site_U_iso_or_equiv
_atom_site_adp_type
_atom_site_calc_flag
_atom_site_refinement_flags
_atom_site_occupancy
_atom_site_symmetry_multiplicity
_atom_site_disorder_assembly
_atom_site_disorder_group
Cu Cu1 0.123259(12) 0.23927(2) 0.19814(2) 0.02947(11) Uani d . 1 1 . .
O O1 0.18310(7) 0.33307(14) 0.17023(13) 0.0378(4) Uani d . 1 1 . .
O O2 0.13043(8) 0.24125(14) 0.01890(16) 0.0476(5) Uani d . 1 1 . .
O O3 0.34074(8) 0.70357(15) 0.06576(14) 0.0427(4) Uani d . 1 1 . .
O O4 0.30760(7) 0.66024(14) 0.18977(13) 0.0352(4) Uani d . 1 1 . .
O O5 0.17288(13) 0.2579(3) 0.6570(3) 0.0920(10) Uani d D 1 1 . .
H H11 0.170(3) 0.262(4) 0.5939(18) 0.138 Uiso d D 1 1 . .
H H12 0.2118(9) 0.244(4) 0.697(4) 0.138 Uiso d D 1 1 . .
N N1 0.05454(8) 0.35484(16) 0.15302(15) 0.0302(4) Uani d . 1 1 . .
N N2 0.06390(8) 0.11088(15) 0.17010(15) 0.0288(4) Uani d . 1 1 . .
N N3 -0.02877(9) 0.22293(16) 0.11721(16) 0.0345(5) Uani d . 1 1 . .
H H5 -0.0689 0.2184 0.1003 0.041 Uiso calc R 1 1 . .
C C1 0.07216(12) 0.4660(2) 0.1588(2) 0.0393(6) Uani d . 1 1 . .
H H1 0.1148 0.4822 0.1773 0.047 Uiso calc R 1 1 . .
C C2 0.03169(13) 0.5539(2) 0.1394(2) 0.0477(7) Uani d . 1 1 . .
H H2 0.0461 0.6286 0.1442 0.057 Uiso calc R 1 1 . .
C C3 -0.03173(13) 0.5317(2) 0.1121(2) 0.0450(7) Uani d . 1 1 . .
H H3 -0.0607 0.5911 0.0986 0.054 Uiso calc R 1 1 . .
C C4 -0.05123(12) 0.4207(2) 0.10525(19) 0.0395(6) Uani d . 1 1 . .
H H4 -0.0937 0.4038 0.0873 0.047 Uiso calc R 1 1 . .
C C5 -0.00720(10) 0.33308(19) 0.12533(18) 0.0299(5) Uani d . 1 1 . .
C C6 0.00039(10) 0.11822(19) 0.13045(17) 0.0290(5) Uani d . 1 1 . .
C C7 -0.03740(12) 0.0209(2) 0.1029(2) 0.0380(6) Uani d . 1 1 . .
H H7 -0.0814 0.0280 0.0761 0.046 Uiso calc R 1 1 . .
C C8 -0.01125(13) -0.0835(2) 0.1145(2) 0.0430(6) Uani d . 1 1 . .
H H8 -0.0366 -0.1485 0.0963 0.052 Uiso calc R 1 1 . .
C C9 0.05470(12) -0.0920(2) 0.1544(2) 0.0446(7) Uani d . 1 1 . .
H H9 0.0745 -0.1628 0.1633 0.054 Uiso calc R 1 1 . .
C C10 0.08888(12) 0.0044(2) 0.1794(2) 0.0367(6) Uani d . 1 1 . .
H H10 0.1328 -0.0019 0.2051 0.044 Uiso calc R 1 1 . .
C C11 0.16975(10) 0.31292(19) 0.0718(2) 0.0322(5) Uani d . 1 1 . .
C C12 0.20251(10) 0.38632(18) 0.02202(18) 0.0277(5) Uani d . 1 1 . .
C C13 0.19719(11) 0.3640(2) -0.07991(19) 0.0387(6) Uani d . 1 1 . .
H H13 0.1738 0.3015 -0.1181 0.046 Uiso calc R 1 1 . .
C C14 0.22669(13) 0.4348(2) -0.1248(2) 0.0467(7) Uani d . 1 1 . .
H H14 0.2230 0.4199 -0.1935 0.056 Uiso calc R 1 1 . .
C C15 0.26152(12) 0.5271(2) -0.0687(2) 0.0408(6) Uani d . 1 1 . .
H H15 0.2812 0.5743 -0.0997 0.049 Uiso calc R 1 1 . .
C C16 0.26739(10) 0.54976(19) 0.03310(18) 0.0275(5) Uani d . 1 1 . .
C C17 0.23776(10) 0.47899(18) 0.07762(18) 0.0274(5) Uani d . 1 1 . .
H H17 0.2416 0.4940 0.1464 0.033 Uiso calc R 1 1 . .
C C18 0.30793(10) 0.64609(19) 0.09891(19) 0.0293(5) Uani d . 1 1 . .

loop_
_atom_site_aniso_label
_atom_site_aniso_U_11
_atom_site_aniso_U_22
_atom_site_aniso_U_33
_atom_site_aniso_U_12
_atom_site_aniso_U_13
_atom_site_aniso_U_23
Cu1 0.02373(16) 0.02800(17) 0.03503(17) -0.00222(12) 0.01096(12) 0.00501(12)
O1 0.0345(9) 0.0438(10) 0.0348(10) -0.0136(8) 0.0144(8) 0.0023(8)
O2 0.0414(10) 0.0436(11) 0.0557(12) -0.0229(8) 0.0187(9) -0.0109(9)
O3 0.0326(9) 0.0440(10) 0.0522(11) -0.0121(8) 0.0186(8) 0.0028(9)
O4 0.0295(8) 0.0367(9) 0.0376(10) -0.0077(7) 0.0126(7) -0.0097(7)
O5 0.0606(15) 0.125(2) 0.102(2) -0.0276(15) 0.0466(16) -0.058(2)
N1 0.0282(10) 0.0271(10) 0.0341(11) -0.0016(8) 0.0122(9) 0.0053(8)
N2 0.0283(10) 0.0264(10) 0.0310(11) -0.0026(8) 0.0118(8) 0.0023(8)
N3 0.0206(10) 0.0359(11) 0.0441(12) -0.0030(8) 0.0111(9) 0.0052(9)
C1 0.0362(14) 0.0328(13) 0.0479(16) -0.0042(11) 0.0170(12) 0.0022(11)
C2 0.0592(19) 0.0274(13) 0.0565(18) 0.0005(12) 0.0248(15) 0.0048(12)
C3 0.0449(16) 0.0387(15) 0.0451(16) 0.0139(12) 0.0133(13) 0.0091(12)
C4 0.0306(13) 0.0451(15) 0.0371(15) 0.0072(11) 0.0091(11) 0.0078(11)
C5 0.0279(12) 0.0341(13) 0.0257(12) -0.0003(10) 0.0096(10) 0.0051(10)
C6 0.0292(13) 0.0349(13) 0.0240(12) -0.0059(10) 0.0123(10) 0.0014(9)
C7 0.0324(13) 0.0451(15) 0.0349(14) -0.0121(11) 0.0128(11) -0.0012(11)
C8 0.0511(17) 0.0341(14) 0.0423(16) -0.0163(12) 0.0184(13) -0.0068(12)
C9 0.0513(17) 0.0299(13) 0.0510(17) -0.0013(12) 0.0203(14) -0.0020(12)
C10 0.0344(14) 0.0317(13) 0.0426(15) -0.0011(10) 0.0153(12) -0.0004(11)
C11 0.0215(11) 0.0293(12) 0.0429(15) 0.0009(10) 0.0110(11) 0.0032(11)
C12 0.0221(11) 0.0288(12) 0.0306(12) -0.0010(9) 0.0099(10) 0.0018(10)
C13 0.0398(14) 0.0367(14) 0.0371(15) -0.0069(11) 0.0139(12) -0.0097(11)
C14 0.0602(17) 0.0539(17) 0.0296(14) -0.0111(14) 0.0227(13) -0.0072(12)
C15 0.0457(15) 0.0424(15) 0.0400(16) -0.0062(12) 0.0237(13) 0.0048(12)
C16 0.0224(11) 0.0283(12) 0.0302(12) 0.0001(9) 0.0097(9) 0.0022(10)
C17 0.0250(11) 0.0313(12) 0.0256(12) -0.0021(9) 0.0104(10) -0.0021(9)
C18 0.0200(11) 0.0271(12) 0.0374(14) 0.0032(9) 0.0090(10) 0.0047(10)

loop_
_atom_type_symbol
_atom_type_description
_atom_type_scat_dispersion_real
_atom_type_scat_dispersion_imag
_atom_type_scat_source
C C 0.0033 0.0016 'International Tables Vol C Tables 4.2.6.8 and 6.1.1.4'
H H 0.0000 0.0000 'International Tables Vol C Tables 4.2.6.8 and 6.1.1.4'
N N 0.0061 0.0033 'International Tables Vol C Tables 4.2.6.8 and 6.1.1.4'
O O 0.0106 0.0060 'International Tables Vol C Tables 4.2.6.8 and 6.1.1.4'
Cu Cu 0.3201 1.2651 'International Tables Vol C Tables 4.2.6.8 and 6.1.1.4'

loop_
_geom_angle_atom_site_label_1
_geom_angle_atom_site_label_2
_geom_angle_atom_site_label_3
_geom_angle_site_symmetry_1
_geom_angle_site_symmetry_3
_geom_angle
_geom_angle_publ_flag
O4 Cu1 O1 4_545 . 90.50(7) ?
O4 Cu1 N2 4_545 . 93.69(7) ?
O1 Cu1 N2 . . 154.07(8) ?
O4 Cu1 N1 4_545 . 149.96(8) ?
O1 Cu1 N1 . . 95.76(7) ?
N2 Cu1 N1 . . 93.33(8) ?
O4 Cu1 O2 4_545 . 113.90(7) ?
O1 Cu1 O2 . . 56.76(6) ?
N2 Cu1 O2 . . 98.48(7) ?
N1 Cu1 O2 . . 93.85(7) ?
O4 Cu1 O3 4_545 4_545 46.93(6) ?
O1 Cu1 O3 . 4_545 113.61(6) ?
N2 Cu1 O3 . 4_545 87.36(6) ?
N1 Cu1 O3 . 4_545 104.36(6) ?
O2 Cu1 O3 . 4_545 160.56(5) ?
H11 O5 H12 . . 106(5) ?
C5 N1 C1 . . 117.25(19) ?
C5 N1 Cu1 . . 125.43(15) ?
C1 N1 Cu1 . . 117.10(15) ?
C6 N2 C10 . . 116.69(19) ?
C6 N2 Cu1 . . 126.12(15) ?
C10 N2 Cu1 . . 116.68(15) ?
C5 N3 C6 . . 133.35(18) ?
C5 N3 H5 . . 113.3 ?
C6 N3 H5 . . 113.3 ?
Cu1 N3 H5 . . 175.9 ?
Cu1 N3 H5 2 . 49.6 ?
C2 C1 N1 . . 123.8(2) ?
C2 C1 H1 . . 118.1 ?
N1 C1 H1 . . 118.1 ?
C1 C2 C3 . . 119.0(2) ?
C3 C2 Cu1 . . 106.44(17) ?
C1 C2 H2 . . 120.5 ?
C3 C2 H2 . . 120.5 ?
Cu1 C2 H2 . . 133.0 ?
C4 C3 C2 . . 118.8(2) ?
C4 C3 H3 . . 120.6 ?
C2 C3 H3 . . 120.6 ?
C3 C4 C5 . . 119.6(2) ?
C3 C4 Cu1 . . 102.08(16) ?
C3 C4 Cu1 . 2 129.26(17) ?
C3 C4 H4 . . 120.2 ?
C5 C4 H4 . . 120.2 ?
N1 C5 N3 . . 120.72(19) ?
N1 C5 C4 . . 121.5(2) ?
N3 C5 C4 . . 117.8(2) ?
N2 C6 N3 . . 120.37(19) ?
N2 C6 C7 . . 121.1(2) ?
N3 C6 C7 . . 118.6(2) ?
C8 C7 H7 . . 119.5 ?
C6 C7 H7 . . 119.5 ?
Cu1 C7 H7 . . 137.7 ?
C7 C8 C9 . . 118.5(2) ?
C7 C8 H8 . . 120.8 ?
C9 C8 H8 . . 120.8 ?
C10 C9 C8 . . 118.2(2) ?
C10 C9 H9 . . 120.9 ?
C8 C9 H9 . . 120.9 ?
C9 C10 N2 . . 124.6(2) ?
C9 C10 H10 . . 117.7 ?
N2 C10 H10 . . 117.7 ?
O2 C11 O1 . . 122.6(2) ?
O2 C11 C12 . . 121.2(2) ?
O1 C11 C12 . . 116.14(19) ?
C17 C12 C13 . . 119.2(2) ?
C17 C12 C11 . . 119.7(2) ?
C13 C12 C11 . . 121.0(2) ?
C14 C13 C12 . . 119.8(2) ?
C14 C13 H13 . . 120.1 ?
C12 C13 H13 . . 120.1 ?
C15 C14 C13 . . 120.5(2) ?
C15 C14 H14 . . 119.8 ?
C13 C14 H14 . . 119.8 ?
C14 C15 C16 . . 120.2(2) ?
C14 C15 H15 . . 119.9 ?
C16 C15 H15 . . 119.9 ?
C15 C16 C17 . . 119.1(2) ?
C15 C16 C18 . . 121.6(2) ?
C17 C16 C18 . . 119.2(2) ?
C16 C17 C12 . . 121.2(2) ?
C16 C17 H17 . . 119.4 ?
C12 C17 H17 . . 119.4 ?
O3 C18 O4 . . 123.8(2) ?
O3 C18 C16 . . 120.7(2) ?
O4 C18 C16 . . 115.37(19) ?

loop_
_geom_bond_atom_site_label_1
_geom_bond_atom_site_label_2
_geom_bond_site_symmetry_2
_geom_bond_distance
_geom_bond_publ_flag
Cu1 O4 4_545 1.9250(15) y
Cu1 O1 . 1.9356(15) y
Cu1 N2 . 1.9650(17) y
Cu1 N1 . 1.9806(18) y
Cu1 O2 . 2.546(2) y
Cu1 O3 4_545 3.0229(18) y
O1 C11 . 1.278(3) ?
O2 C11 . 1.226(3) ?
O3 C18 . 1.241(3) ?
O3 Cu1 4 3.0229(18) ?
O4 C18 . 1.266(3) ?
O4 Cu1 4 1.9250(15) ?
O5 H11 . 0.844(10) ?
O5 H12 . 0.851(10) ?
N1 C5 . 1.342(3) ?
N1 C1 . 1.358(3) ?
N2 C6 . 1.339(3) ?
N2 C10 . 1.359(3) ?
N3 C5 . 1.372(3) ?
N3 C6 . 1.376(3) ?
N3 H5 . 0.8600 ?
C1 C2 . 1.343(3) ?
C1 H1 . 0.9300 ?
C2 C3 . 1.381(4) ?
C2 H2 . 0.9300 ?
C3 C4 . 1.368(4) ?
C3 H3 . 0.9300 ?
C4 C5 . 1.391(3) ?
C4 H4 . 0.9300 ?
C6 C7 . 1.390(3) ?
C7 C8 . 1.345(3) ?
C7 H7 . 0.9300 ?
C8 C9 . 1.393(3) ?
C8 H8 . 0.9300 ?
C9 C10 . 1.339(3) ?
C9 H9 . 0.9300 ?
C10 H10 . 0.9300 ?
C11 C12 . 1.496(3) ?
C12 C17 . 1.379(3) ?
C12 C13 . 1.382(3) ?
C13 C14 . 1.379(3) ?
C13 H13 . 0.9300 ?
C14 C15 . 1.374(4) ?
C14 H14 . 0.9300 ?
C15 C16 . 1.377(3) ?
C15 H15 . 0.9300 ?
C16 C17 . 1.378(3) ?
C16 C18 . 1.502(3) ?
C17 H17 . 0.9300 ?

loop_
_geom_hbond_atom_site_label_D
_geom_hbond_atom_site_label_H
_geom_hbond_atom_site_label_A
_geom_hbond_site_symmetry_A
_geom_hbond_distance_DH
_geom_hbond_distance_HA
_geom_hbond_distance_DA
_geom_hbond_angle_DHA
_geom_hbond_publ_flag
O5 H11 O3 4_545 0.84(3) 2.21(3) 3.017(4) 159(2) yes
O5 H12 O1 7_556 0.85(2) 2.51(3) 3.346(3) 167(3) yes
O5 H12 O4 6_566 0.85(2) 2.53(4) 3.117(4) 127(3) yes
N3 H5 O3 3_445 0.86 1.95 2.813(3) 178 yes
